data_7214975
loop_
_publ_author_name
'Qin, Ling'
'Hu, Jin-Song'
'Zhang, Ming-Dao'
'Li, Yi-Zhi'
'Zheng, He-Gen'

_publ_section_title
;
 Construction of a series of metal--organic frameworks with a neutral
 tetradentate ligand and rigid carboxylate co-ligands
;
_journal_issue 23
_journal_name_full CrystEngComm
_journal_page_first 8274
_journal_paper_doi 10.1039/c2ce26236c
_journal_volume 14
_journal_year 2012
_chemical_formula_moiety 'C50 H36 N4 O17 Zn3'
_chemical_formula_sum 'C50 H36 N4 O17 Zn3'
_chemical_formula_weight 1160.94
_chemical_name_systematic
;
?
;
_space_group_IT_number 15
_symmetry_cell_setting monoclinic
_symmetry_space_group_name_Hall '-C 2yc'
_symmetry_space_group_name_H-M 'C 1 2/c 1'
_atom_sites_solution_hydrogens geom
_atom_sites_solution_primary direct
_atom_sites_solution_secondary difmap
_audit_creation_method SHELXL-97
_cell_angle_alpha 90.00
_cell_angle_beta 124.694(3)
_cell_angle_gamma 90.00
_cell_formula_units_Z 4
_cell_length_a 26.909(5)
_cell_length_b 12.170(3)
_cell_length_c 17.157(3)
_cell_measurement_reflns_used 1845
_cell_measurement_temperature 296(2)
_cell_measurement_theta_max 22.016
_cell_measurement_theta_min 2.878
_cell_volume 4619.6(16)
_computing_structure_refinement 'SHELXL-97 (Sheldrick, 1997)'
_computing_structure_solution 'SHELXS-97 (Sheldrick, 1990)'
_diffrn_ambient_temperature 296(2)
_diffrn_measured_fraction_theta_full 0.995
_diffrn_measured_fraction_theta_max 0.995
_diffrn_radiation_monochromator graphite
_diffrn_radiation_source 'fine-focus sealed tube'
_diffrn_radiation_type MoK\a
_diffrn_radiation_wavelength 0.71073
_diffrn_reflns_av_R_equivalents 0.0612
_diffrn_reflns_av_sigmaI/netI 0.0877
_diffrn_reflns_limit_h_max 31
_diffrn_reflns_limit_h_min -23
_diffrn_reflns_limit_k_max 14
_diffrn_reflns_limit_k_min -14
_diffrn_reflns_limit_l_max 20
_diffrn_reflns_limit_l_min -20
_diffrn_reflns_number 12650
_diffrn_reflns_theta_full 25.00
_diffrn_reflns_theta_max 25.00
_diffrn_reflns_theta_min 1.84
_exptl_absorpt_coefficient_mu 1.629
_exptl_absorpt_correction_T_max 0.699
_exptl_absorpt_correction_T_min 0.64
_exptl_absorpt_correction_type multi-scan
_exptl_crystal_density_diffrn 1.669
_exptl_crystal_density_method 'not measured'
_exptl_crystal_F_000 2360
_exptl_crystal_size_max 0.28
_exptl_crystal_size_mid 0.24
_exptl_crystal_size_min 0.22
_refine_diff_density_max 0.560
_refine_diff_density_min -0.978
_refine_diff_density_rms 0.080
_refine_ls_extinction_method none
_refine_ls_goodness_of_fit_ref 1.006
_refine_ls_hydrogen_treatment constr
_refine_ls_matrix_type full
_refine_ls_number_parameters 329
_refine_ls_number_reflns 4044
_refine_ls_number_restraints 0
_refine_ls_restrained_S_all 1.006
_refine_ls_R_factor_all 0.0738
_refine_ls_R_factor_gt 0.0477
_refine_ls_shift/su_max 0.001
_refine_ls_shift/su_mean 0.000
_refine_ls_structure_factor_coef Fsqd
_refine_ls_weighting_details 'calc w=1/[\s^2^(Fo^2^)+(0.0203P)^2^+0.0000P] where P=(Fo^2^+2Fc^2^)/3'
_refine_ls_weighting_scheme calc
_refine_ls_wR_factor_gt 0.0835
_refine_ls_wR_factor_ref 0.0885
_reflns_number_gt 2633
_reflns_number_total 4066
_reflns_threshold_expression >2sigma(I)
_cod_data_source_file c2ce26236c.txt
_cod_data_source_block ql7
_cod_depositor_comments
;
The following automatic conversions were performed:

'_symmetry_cell_setting' value 'Monoclinic' changed to 'monoclinic'
according to
/usr/data/users/saulius/automatic-downloads/retrospective/RSC/lib/dictionaries/cif_core.dic
dictionary named 'cif_core.dic' version 2.4.2 from 2011-04-26.

Automatic conversion script
Id: cif_fix_values 2281 2013-09-26 08:29:07Z andrius 

The following automatic conversions were performed:

'_refine_ls_hydrogen_treatment' value 'constra' was replaced with the
value 'constr' as specified in the replacement file
'src/cod-tools/trunk/data/replacement-values/replacement_values.lst'.

Automatic conversion script
Id: cif_fix_values 5376 2017-05-30 11:51:03Z andrius 
;
_cod_original_cell_volume 4619.7(16)
_cod_original_sg_symbol_Hall ' -C 2yc'
_cod_original_sg_symbol_H-M 'C2/c '
_cod_database_code 7214975

loop_
_symmetry_equiv_pos_as_xyz
'x, y, z'
'-x, y, -z+1/2'
'x+1/2, y+1/2, z'
'-x+1/2, y+1/2, -z+1/2'
'-x, -y, -z'
'x, -y, z-1/2'
'-x+1/2, -y+1/2, -z'
'x+1/2, -y+1/2, z-1/2'

loop_
_atom_site_label
_atom_site_type_symbol
_atom_site_fract_x
_atom_site_fract_y
_atom_site_fract_z
_atom_site_U_iso_or_equiv
_atom_site_adp_type
_atom_site_occupancy
_atom_site_symmetry_multiplicity
_atom_site_calc_flag
_atom_site_refinement_flags
C1 C 0.5163(2) 0.8589(4) 0.3334(3) 0.0279(11) Uani 1 1 d .
C2 C 0.5026(2) 0.7967(3) 0.3865(3) 0.0275(11) Uani 1 1 d .
H2 H 0.4796 0.7332 0.3612 0.033 Uiso 1 1 calc R
C3 C 0.52344(19) 0.8298(3) 0.4776(3) 0.0243(10) Uani 1 1 d .
C4 C 0.5561(2) 0.9254(3) 0.5119(3) 0.0264(11) Uani 1 1 d .
H4 H 0.5691 0.9492 0.5722 0.032 Uiso 1 1 calc R
C5 C 0.57074(19) 0.9888(3) 0.4586(3) 0.0248(10) Uani 1 1 d .
C6 C 0.54965(19) 0.9530(3) 0.3681(3) 0.0272(11) Uani 1 1 d .
H6 H 0.5583 0.9930 0.3310 0.033 Uiso 1 1 calc R
C7 C 0.61069(19) 1.0849(3) 0.5038(3) 0.0236(10) Uani 1 1 d .
C8 C 0.6404(2) 1.1041(4) 0.5982(3) 0.0581(17) Uani 1 1 d .
H8 H 0.6362 1.0545 0.6354 0.070 Uiso 1 1 calc R
C9 C 0.6766(2) 1.1955(4) 0.6405(4) 0.0565(16) Uani 1 1 d .
H9 H 0.6962 1.2045 0.7055 0.068 Uiso 1 1 calc R
C10 C 0.6574(3) 1.2520(5) 0.5025(4) 0.0593(17) Uani 1 1 d .
H10 H 0.6625 1.3022 0.4668 0.071 Uiso 1 1 calc R
C11 C 0.6210(3) 1.1606(4) 0.4563(4) 0.0554(16) Uani 1 1 d .
H11 H 0.6034 1.1513 0.3918 0.067 Uiso 1 1 calc R
C12 C 0.5146(2) 0.7574(3) 0.5395(3) 0.0255(11) Uani 1 1 d .
C13 C 0.4775(2) 0.6671(4) 0.5051(3) 0.0410(13) Uani 1 1 d .
H13 H 0.4553 0.6507 0.4407 0.049 Uiso 1 1 calc R
C14 C 0.4732(2) 0.6001(4) 0.5668(3) 0.0401(13) Uani 1 1 d .
H14 H 0.4480 0.5390 0.5423 0.048 Uiso 1 1 calc R
C15 C 0.5385(2) 0.7075(4) 0.6918(3) 0.0401(13) Uani 1 1 d .
H15 H 0.5605 0.7225 0.7564 0.048 Uiso 1 1 calc R
C16 C 0.5440(2) 0.7788(4) 0.6339(3) 0.0397(13) Uani 1 1 d .
H16 H 0.5679 0.8414 0.6596 0.048 Uiso 1 1 calc R
C17 C 0.6006(2) 0.3802(4) 0.8208(3) 0.0340(12) Uani 1 1 d .
C18 C 0.63894(19) 0.2925(3) 0.8907(3) 0.0261(10) Uani 1 1 d .
C19 C 0.6643(2) 0.2101(3) 0.8661(3) 0.0320(11) Uani 1 1 d .
H19 H 0.6573 0.2107 0.8064 0.038 Uiso 1 1 calc R
C20 C 0.6994(2) 0.1287(3) 0.9294(3) 0.0270(11) Uani 1 1 d .
C21 C 0.70914(19) 0.1269(3) 1.0180(3) 0.0290(11) Uani 1 1 d .
H21 H 0.7323 0.0710 1.0606 0.035 Uiso 1 1 calc R
C22 C 0.68458(19) 0.2079(3) 1.0437(3) 0.0264(11) Uani 1 1 d .
C23 C 0.64889(18) 0.2887(3) 0.9787(3) 0.0257(10) Uani 1 1 d .
H23 H 0.6313 0.3416 0.9948 0.031 Uiso 1 1 calc R
C24 C 0.6961(2) 0.2072(4) 1.1402(3) 0.0306(11) Uani 1 1 d .
C25 C 0.7268(2) 0.0402(4) 0.9025(4) 0.0376(13) Uani 1 1 d .
N1 N 0.50378(17) 0.6201(3) 0.6601(2) 0.0303(9) Uani 1 1 d .
N2 N 0.68491(16) 1.2713(3) 0.5932(3) 0.0310(9) Uani 1 1 d .
O1 O 0.5000 0.8079(3) 0.2500 0.0383(12) Uani 1 2 d S
O2 O 0.56798(15) 0.4321(2) 0.8412(2) 0.0438(9) Uani 1 1 d .
O3 O 0.60098(15) 0.3979(3) 0.7500(2) 0.0486(9) Uani 1 1 d .
O4 O 0.71200(17) 0.0402(3) 0.8185(3) 0.0557(11) Uani 1 1 d .
O5 O 0.76237(16) -0.0277(3) 0.9603(2) 0.0477(9) Uani 1 1 d .
O6 O 0.67248(16) 0.2796(2) 1.1599(2) 0.0460(9) Uani 1 1 d .
O7 O 0.72890(14) 0.1301(2) 1.1959(2) 0.0390(8) Uani 1 1 d .
Zn1 Zn 0.5000 0.51823(6) 0.7500 0.0265(2) Uani 1 2 d S
Zn2 Zn 0.75772(3) -0.09963(5) 0.83014(4) 0.04070(19) Uani 1 1 d .
O8 O 0.83280(16) -0.0080(3) 0.8464(2) 0.0552(10) Uani 1 1 d .
H8A H 0.8487 -0.0459 0.8244 0.083 Uiso 1 1 d R
H8B H 0.8197 0.0522 0.8160 0.083 Uiso 1 1 d R
O9 O 0.68192(16) -0.1951(2) 0.8116(2) 0.054 Uani 1 1 d .
H9C H 0.6669 -0.1948 0.7491 0.081 Uiso 1 1 d R
H9D H 0.6586 -0.2473 0.7815 0.081 Uiso 1 1 d R

loop_
_atom_site_aniso_label
_atom_site_aniso_U_11
_atom_site_aniso_U_22
_atom_site_aniso_U_33
_atom_site_aniso_U_23
_atom_site_aniso_U_13
_atom_site_aniso_U_12
C1 0.038(3) 0.027(3) 0.021(3) -0.001(2) 0.018(2) 0.007(2)
C2 0.035(3) 0.022(2) 0.028(3) -0.002(2) 0.019(2) -0.004(2)
C3 0.030(3) 0.023(2) 0.023(3) -0.002(2) 0.017(2) -0.002(2)
C4 0.038(3) 0.023(3) 0.021(3) -0.005(2) 0.019(2) -0.003(2)
C5 0.028(3) 0.023(2) 0.024(3) 0.001(2) 0.015(2) 0.003(2)
C6 0.036(3) 0.023(3) 0.026(3) 0.004(2) 0.020(2) 0.003(2)
C7 0.030(3) 0.021(2) 0.022(3) 0.003(2) 0.016(2) 0.003(2)
C8 0.079(4) 0.049(4) 0.038(3) -0.005(3) 0.028(3) -0.042(3)
C9 0.070(4) 0.059(4) 0.029(3) -0.004(3) 0.021(3) -0.032(3)
C10 0.084(5) 0.059(4) 0.044(4) -0.002(3) 0.041(4) -0.035(3)
C11 0.088(5) 0.053(4) 0.030(3) -0.014(3) 0.036(3) -0.034(3)
C12 0.032(3) 0.025(3) 0.024(3) 0.002(2) 0.019(2) -0.001(2)
C13 0.062(4) 0.038(3) 0.026(3) -0.012(2) 0.027(3) -0.026(3)
C14 0.062(4) 0.027(3) 0.032(3) -0.008(2) 0.027(3) -0.019(3)
C15 0.047(3) 0.047(3) 0.024(3) -0.009(2) 0.019(3) -0.020(3)
C16 0.049(3) 0.039(3) 0.030(3) -0.003(2) 0.022(3) -0.021(3)
C17 0.034(3) 0.027(3) 0.033(3) -0.005(2) 0.014(3) -0.002(2)
C18 0.024(3) 0.022(3) 0.027(3) 0.001(2) 0.012(2) 0.001(2)
C19 0.037(3) 0.029(3) 0.035(3) 0.000(2) 0.023(3) -0.002(2)
C20 0.032(3) 0.018(2) 0.035(3) 0.001(2) 0.022(2) 0.003(2)
C21 0.031(3) 0.020(3) 0.032(3) 0.001(2) 0.015(2) 0.005(2)
C22 0.025(3) 0.027(3) 0.026(3) -0.002(2) 0.014(2) -0.003(2)
C23 0.024(3) 0.022(2) 0.030(3) -0.004(2) 0.015(2) 0.002(2)
C24 0.031(3) 0.023(3) 0.036(3) -0.002(2) 0.018(3) -0.006(2)
C25 0.051(4) 0.022(3) 0.052(4) -0.004(3) 0.037(3) 0.001(3)
N1 0.040(2) 0.026(2) 0.025(2) -0.0016(18) 0.018(2) -0.0039(19)
N2 0.038(2) 0.029(2) 0.027(2) 0.0018(18) 0.018(2) -0.0070(19)
O1 0.073(4) 0.020(2) 0.029(3) 0.000 0.033(3) 0.000
O2 0.052(2) 0.037(2) 0.038(2) 0.0022(16) 0.0222(19) 0.0185(18)
O3 0.067(3) 0.042(2) 0.033(2) 0.0102(18) 0.026(2) 0.0133(19)
O4 0.094(3) 0.039(2) 0.055(3) 0.0066(19) 0.055(3) 0.023(2)
O5 0.057(2) 0.030(2) 0.049(2) -0.0009(18) 0.027(2) 0.0161(19)
O6 0.073(3) 0.032(2) 0.050(2) 0.0026(17) 0.046(2) 0.010(2)
O7 0.051(2) 0.034(2) 0.031(2) 0.0055(16) 0.0232(18) 0.0067(18)
Zn1 0.0340(5) 0.0208(4) 0.0258(4) 0.000 0.0176(4) 0.000
Zn2 0.0526(4) 0.0305(3) 0.0339(4) 0.0000(3) 0.0216(3) 0.0144(3)
O8 0.078(3) 0.032(2) 0.062(3) -0.0052(19) 0.043(2) 0.003(2)
O9 0.077 0.029 0.063 -0.003 0.043 0.003

loop_
_atom_type_symbol
_atom_type_description
_atom_type_scat_dispersion_real
_atom_type_scat_dispersion_imag
_atom_type_scat_source
C C 0.0033 0.0016 'International Tables Vol C Tables 4.2.6.8 and 6.1.1.4'
H H 0.0000 0.0000 'International Tables Vol C Tables 4.2.6.8 and 6.1.1.4'
N N 0.0061 0.0033 'International Tables Vol C Tables 4.2.6.8 and 6.1.1.4'
O O 0.0106 0.0060 'International Tables Vol C Tables 4.2.6.8 and 6.1.1.4'
Zn Zn 0.2839 1.4301 'International Tables Vol C Tables 4.2.6.8 and 6.1.1.4'

loop_
_geom_angle_atom_site_label_1
_geom_angle_atom_site_label_2
_geom_angle_atom_site_label_3
_geom_angle
_geom_angle_site_symmetry_1
_geom_angle_site_symmetry_3
C6 C1 O1 124.7(4) . .
C6 C1 C2 121.8(4) . .
O1 C1 C2 112.9(4) . .
C3 C2 C1 119.6(4) . .
C3 C2 H2 120.2 . .
C1 C2 H2 120.2 . .
C4 C3 C2 118.6(4) . .
C4 C3 C12 121.0(4) . .
C2 C3 C12 120.2(4) . .
C3 C4 C5 122.2(4) . .
C3 C4 H4 118.9 . .
C5 C4 H4 118.9 . .
C6 C5 C4 117.8(4) . .
C6 C5 C7 123.3(4) . .
C4 C5 C7 118.8(4) . .
C1 C6 C5 120.0(4) . .
C1 C6 H6 120.0 . .
C5 C6 H6 120.0 . .
C8 C7 C11 114.6(4) . .
C8 C7 C5 121.4(4) . .
C11 C7 C5 124.0(4) . .
C7 C8 C9 121.7(4) . .
C7 C8 H8 119.2 . .
C9 C8 H8 119.2 . .
N2 C9 C8 123.5(5) . .
N2 C9 H9 118.2 . .
C8 C9 H9 118.2 . .
N2 C10 C11 124.0(4) . .
N2 C10 H10 118.0 . .
C11 C10 H10 118.0 . .
C7 C11 C10 121.2(5) . .
C7 C11 H11 119.4 . .
C10 C11 H11 119.4 . .
C16 C12 C13 116.9(4) . .
C16 C12 C3 120.7(4) . .
C13 C12 C3 122.4(4) . .
C12 C13 C14 119.8(4) . .
C12 C13 H13 120.1 . .
C14 C13 H13 120.1 . .
N1 C14 C13 122.7(4) . .
N1 C14 H14 118.6 . .
C13 C14 H14 118.6 . .
N1 C15 C16 123.4(4) . .
N1 C15 H15 118.3 . .
C16 C15 H15 118.3 . .
C12 C16 C15 120.2(4) . .
C12 C16 H16 119.9 . .
C15 C16 H16 119.9 . .
O3 C17 O2 124.9(4) . .
O3 C17 C18 121.5(4) . .
O2 C17 C18 113.6(4) . .
C23 C18 C19 118.7(4) . .
C23 C18 C17 121.3(4) . .
C19 C18 C17 120.0(4) . .
C20 C19 C18 120.7(4) . .
C20 C19 H19 119.6 . .
C18 C19 H19 119.6 . .
C19 C20 C21 119.6(4) . .
C19 C20 C25 120.4(4) . .
C21 C20 C25 120.0(4) . .
C20 C21 C22 120.5(4) . .
C20 C21 H21 119.7 . .
C22 C21 H21 119.7 . .
C23 C22 C21 119.1(4) . .
C23 C22 C24 120.4(4) . .
C21 C22 C24 120.6(4) . .
C18 C23 C22 121.4(4) . .
C18 C23 H23 119.3 . .
C22 C23 H23 119.3 . .
O6 C24 O7 124.4(4) . .
O6 C24 C22 118.7(4) . .
O7 C24 C22 116.9(4) . .
O5 C25 O4 121.3(4) . .
O5 C25 C20 121.6(4) . .
O4 C25 C20 117.1(4) . .
O5 C25 Zn2 67.5(2) . .
O4 C25 Zn2 53.9(2) . .
C20 C25 Zn2 170.4(4) . .
C15 N1 C14 116.7(4) . .
C15 N1 Zn1 120.9(3) . .
C14 N1 Zn1 122.3(3) . .
C10 N2 C9 115.0(4) . .
C10 N2 Zn2 127.3(3) . 4_666
C9 N2 Zn2 117.6(3) . 4_666
C1 O1 C1 126.7(5) . 2_655
C17 O2 Zn1 122.2(3) . .
C25 O4 Zn2 96.2(3) . .
C25 O5 Zn2 83.5(3) . .
C24 O7 Zn2 130.6(3) . 6_556
O2 Zn1 O2 113.3(2) 2_656 .
O2 Zn1 N1 121.37(14) 2_656 2_656
O2 Zn1 N1 98.76(14) . 2_656
O2 Zn1 N1 98.76(14) 2_656 .
O2 Zn1 N1 121.37(14) . .
N1 Zn1 N1 104.5(2) 2_656 .
O7 Zn2 O4 102.94(13) 6 .
O7 Zn2 N2 104.56(13) 6 4_636
O4 Zn2 N2 152.41(14) . 4_636
O7 Zn2 O8 88.02(12) 6 .
O4 Zn2 O8 92.81(14) . .
N2 Zn2 O8 90.30(13) 4_636 .
O7 Zn2 O9 90.91(12) 6 .
O4 Zn2 O9 88.22(13) . .
N2 Zn2 O9 89.18(13) 4_636 .
O8 Zn2 O9 178.66(11) . .
O7 Zn2 O5 160.78(13) 6 .
O4 Zn2 O5 58.84(12) . .
N2 Zn2 O5 93.59(13) 4_636 .
O8 Zn2 O5 98.32(12) . .
O9 Zn2 O5 82.95(12) . .
O7 Zn2 C25 132.35(16) 6 .
O4 Zn2 C25 29.89(14) . .
N2 Zn2 C25 122.56(16) 4_636 .
O8 Zn2 C25 97.68(14) . .
O9 Zn2 C25 83.64(13) . .
O5 Zn2 C25 28.99(13) . .
Zn2 O8 H8A 109.2 . .
Zn2 O8 H8B 109.4 . .
H8A O8 H8B 109.5 . .
Zn2 O9 H9C 85.5 . .
Zn2 O9 H9D 142.9 . .
H9C O9 H9D 66.3 . .

loop_
_geom_bond_atom_site_label_1
_geom_bond_atom_site_label_2
_geom_bond_distance
_geom_bond_site_symmetry_2
C1 C6 1.365(6) .
C1 O1 1.383(4) .
C1 C2 1.385(5) .
C2 C3 1.385(5) .
C2 H2 0.9300 .
C3 C4 1.373(5) .
C3 C12 1.499(5) .
C4 C5 1.412(5) .
C4 H4 0.9300 .
C5 C6 1.386(5) .
C5 C7 1.475(6) .
C6 H6 0.9300 .
C7 C8 1.358(6) .
C7 C11 1.359(6) .
C8 C9 1.381(6) .
C8 H8 0.9300 .
C9 N2 1.329(5) .
C9 H9 0.9300 .
C10 N2 1.309(6) .
C10 C11 1.393(6) .
C10 H10 0.9300 .
C11 H11 0.9300 .
C12 C16 1.363(6) .
C12 C13 1.372(6) .
C13 C14 1.392(6) .
C13 H13 0.9300 .
C14 N1 1.342(5) .
C14 H14 0.9300 .
C15 N1 1.312(5) .
C15 C16 1.389(5) .
C15 H15 0.9300 .
C16 H16 0.9300 .
C17 O3 1.239(5) .
C17 O2 1.280(5) .
C17 C18 1.495(6) .
C18 C23 1.376(5) .
C18 C19 1.407(5) .
C19 C20 1.372(6) .
C19 H19 0.9300 .
C20 C21 1.390(5) .
C20 C25 1.517(5) .
C21 C22 1.391(5) .
C21 H21 0.9300 .
C22 C23 1.384(5) .
C22 C24 1.501(6) .
C23 H23 0.9300 .
C24 O6 1.240(5) .
C24 O7 1.271(5) .
C25 O5 1.225(5) .
C25 O4 1.259(5) .
C25 Zn2 2.511(4) .
N1 Zn1 2.026(3) .
N2 Zn2 2.066(4) 4_666
O1 C1 1.383(4) 2_655
O2 Zn1 1.906(3) .
O4 Zn2 2.041(3) .
O5 Zn2 2.334(3) .
O7 Zn2 2.002(3) 6_556
Zn1 O2 1.906(3) 2_656
Zn1 N1 2.026(3) 2_656
Zn2 O7 2.002(3) 6
Zn2 N2 2.066(4) 4_636
Zn2 O8 2.183(3) .
Zn2 O9 2.208(3) .
O8 H8A 0.8500 .
O8 H8B 0.8500 .
O9 H9C 0.9054 .
O9 H9D 0.8342 .
